data_7243427
loop_
_publ_author_name
'Divya, Indira S.'
'Amrutha, Surendran'
'SeethaLekshmi, Sunil'
'Varughese, Sunil'

_publ_section_title
;
 Molecular salts of quinine: a crystal engineering route to enhance the
 aqueous solubility
;
_journal_issue 39
_journal_name_full CrystEngComm
_journal_page_first 6942
_journal_page_last 6951
_journal_paper_doi 10.1039/D1CE00791B
_journal_volume 23
_journal_year 2021
_chemical_formula_moiety 'C20 H26 N2 O2, 2(C2 F3 O2), H2 O'
_chemical_formula_sum 'C24 H28 F6 N2 O7'
_chemical_formula_weight 570.48
_space_group_crystal_system orthorhombic
_space_group_IT_number 19
_space_group_name_Hall 'P 2ac 2ab'
_space_group_name_H-M_alt 'P 21 21 21'
_atom_sites_solution_hydrogens mixed
_audit_creation_date 2020-10-12
_audit_creation_method
;
Olex2 1.3
(compiled 2020.07.16 svn.r6f6c53a7 for OlexSys, GUI svn.r6139)
;
_audit_update_record
;
2020-10-13 deposited with the CCDC.	2021-08-23 downloaded from the CCDC.
;
_cell_angle_alpha 90
_cell_angle_beta 90
_cell_angle_gamma 90
_cell_formula_units_Z 4
_cell_length_a 6.722(2)
_cell_length_b 19.671(6)
_cell_length_c 20.290(6)
_cell_measurement_reflns_used 3674
_cell_measurement_temperature 298
_cell_measurement_theta_max 27.5
_cell_measurement_theta_min 3.2
_cell_volume 2682.9(14)
_computing_cell_refinement
;
CrystalClear-SM Expert 2.1 b29 (Rigaku, 2013)
;
_computing_data_collection
;
CrystalClear-SM Expert 2.1 b29 (Rigaku, 2013)
;
_computing_data_reduction
;
CrystalClear-SM Expert 2.1 b29 (Rigaku, 2013)
;
_computing_molecular_graphics 'Olex2 1.3 (Dolomanov et al., 2009)'
_computing_publication_material 'Olex2 1.3 (Dolomanov et al., 2009)'
_computing_structure_refinement 'SHELXL 2018/3 (Sheldrick, 2015)'
_diffrn_ambient_temperature 298
_diffrn_measured_fraction_theta_full 0.992
_diffrn_measured_fraction_theta_max 0.990
_diffrn_measurement_device_type 'Rigaku Saturn 724+ HG'
_diffrn_measurement_method '\w scans'
_diffrn_radiation_monochromator graphite
_diffrn_radiation_type MoK\a
_diffrn_radiation_wavelength 0.71073
_diffrn_reflns_av_R_equivalents 0.0544
_diffrn_reflns_av_unetI/netI 0.0545
_diffrn_reflns_Laue_measured_fraction_full 0.992
_diffrn_reflns_Laue_measured_fraction_max 0.990
_diffrn_reflns_limit_h_max 8
_diffrn_reflns_limit_h_min -8
_diffrn_reflns_limit_k_max 25
_diffrn_reflns_limit_k_min -25
_diffrn_reflns_limit_l_max 26
_diffrn_reflns_limit_l_min -16
_diffrn_reflns_number 23898
_diffrn_reflns_point_group_measured_fraction_full 0.992
_diffrn_reflns_point_group_measured_fraction_max 0.985
_diffrn_reflns_theta_full 25.242
_diffrn_reflns_theta_max 27.516
_diffrn_reflns_theta_min 3.185
_diffrn_source_current 40.0
_diffrn_source_power 2.0
_diffrn_source_voltage 50.0
_exptl_absorpt_coefficient_mu 0.130
_exptl_absorpt_correction_T_max 1.00
_exptl_absorpt_correction_T_min 0.901
_exptl_absorpt_correction_type empirical
_exptl_absorpt_process_details 'Jacobson, Unpublished Results'
_exptl_crystal_colour 'clear colourless'
_exptl_crystal_colour_lustre clear
_exptl_crystal_colour_primary colourless
_exptl_crystal_density_diffrn 1.412
_exptl_crystal_density_method 'not measured'
_exptl_crystal_description block
_exptl_crystal_F_000 1184
_exptl_crystal_size_max 0.22
_exptl_crystal_size_mid 0.19
_exptl_crystal_size_min 0.16
_refine_diff_density_max 0.294
_refine_diff_density_min -0.241
_refine_diff_density_rms 0.044
_refine_ls_abs_structure_details
;
 Flack x determined using 1073 quotients [(I+)-(I-)]/[(I+)+(I-)]
 (Parsons, Flack and Wagner, Acta Cryst. B69 (2013) 249-259).
;
_refine_ls_abs_structure_Flack -0.5(6)
_refine_ls_extinction_method none
_refine_ls_goodness_of_fit_ref 0.907
_refine_ls_hydrogen_treatment mixed
_refine_ls_matrix_type full
_refine_ls_number_parameters 373
_refine_ls_number_reflns 6082
_refine_ls_number_restraints 0
_refine_ls_restrained_S_all 0.907
_refine_ls_R_factor_all 0.1069
_refine_ls_R_factor_gt 0.0591
_refine_ls_shift/su_max 0.000
_refine_ls_shift/su_mean 0.000
_refine_ls_structure_factor_coef Fsqd
_refine_ls_weighting_details 'w=1/[\s^2^(Fo^2^)+(0.1112P)^2^] where P=(Fo^2^+2Fc^2^)/3'
_refine_ls_weighting_scheme calc
_refine_ls_wR_factor_gt 0.1579
_refine_ls_wR_factor_ref 0.1813
_reflns_Friedel_coverage 0.747
_reflns_Friedel_fraction_full 0.991
_reflns_Friedel_fraction_max 0.978
_reflns_number_gt 3343
_reflns_number_total 6082
_reflns_threshold_expression 'I > 2\s(I)'
_cod_data_source_file d1ce00791b2.cif
_cod_data_source_block datam_CCDC6
_cod_depositor_comments 'Adding full bibliography for 7243420--7243429.cif.'
_cod_original_cell_volume 2683.1(14)
_cod_database_code 7243427
_shelx_shelxl_version_number 2018/3
_shelx_space_group_comment
;
The symmetry employed for this shelxl refinement is uniquely defined
by the following loop, which should always be used as a source of
symmetry information in preference to the above space-group names.
They are only intended as comments.
;
_shelx_estimated_absorpt_t_max 0.980
_shelx_estimated_absorpt_t_min 0.972
_olex2_refinement_description
;
1. Fixed Uiso
 At 1.2 times of:
  All C(H) groups, All C(H,H) groups
 At 1.5 times of:
  All C(H,H,H) groups, All O(H) groups, All O(H,H) groups
2.a Free rotating group:
 O90(H90A,H90B)
2.b Ternary CH refined with riding coordinates:
 C2(H2), C4(H4)
2.c Secondary CH2 refined with riding coordinates:
 C3(H3A,H3B), C8(H8A,H8B), C9(H9A,H9B), C10(H10A,H10B)
2.d Aromatic/amide H refined with riding coordinates:
 C6(H6), C14(H14), C15(H15), C19(H19), C23(H23), C24(H24)
2.e X=CH2 refined with riding coordinates:
 C7(H7A,H7B)
2.f Idealised Me refined as rotating group:
 C22(H22A,H22B,H22C)
2.g Idealised tetrahedral OH refined as rotating group:
 O12(H12)
;
_olex2_submission_special_instructions 'No special instructions were received'

loop_
_space_group_symop_operation_xyz
'x, y, z'
'-x+1/2, -y, z+1/2'
'x+1/2, -y+1/2, -z'
'-x, y+1/2, -z+1/2'

loop_
_atom_site_label
_atom_site_type_symbol
_atom_site_fract_x
_atom_site_fract_y
_atom_site_fract_z
_atom_site_U_iso_or_equiv
_atom_site_adp_type
_atom_site_occupancy
_atom_site_site_symmetry_order
_atom_site_calc_flag
_atom_site_refinement_flags_posn
_atom_site_refinement_flags_adp
_atom_site_refinement_flags_occupancy
_atom_site_disorder_assembly
_atom_site_disorder_group
O12 O 0.7525(4) 0.41936(14) 0.48545(15) 0.0551(8) Uani 1 1 d . . . . .
H12 H 0.764679 0.386195 0.461300 0.083 Uiso 1 1 calc R U . . .
O21 O 0.0009(6) 0.55484(18) 0.32324(18) 0.0795(11) Uani 1 1 d . . . . .
N1 N 0.3306(6) 0.37569(16) 0.53184(19) 0.0557(9) Uani 1 1 d . . . . .
H1 H 0.300(8) 0.364(2) 0.494(2) 0.064(15) Uiso 1 1 d . . . . .
N16 N 0.6474(6) 0.66469(18) 0.44597(19) 0.0582(10) Uani 1 1 d . . . . .
H16 H 0.675(10) 0.718(3) 0.443(3) 0.102(19) Uiso 1 1 d . . . . .
C2 C 0.4260(7) 0.44473(17) 0.52940(19) 0.0469(9) Uani 1 1 d . . . . .
H2 H 0.319187 0.477863 0.522417 0.056 Uiso 1 1 calc R U . . .
C3 C 0.5136(8) 0.4587(2) 0.59781(19) 0.0558(11) Uani 1 1 d . . . . .
H3A H 0.657538 0.460746 0.595001 0.067 Uiso 1 1 calc R U . . .
H3B H 0.465999 0.502154 0.613988 0.067 Uiso 1 1 calc R U . . .
C4 C 0.4526(7) 0.4028(2) 0.6448(2) 0.0564(11) Uani 1 1 d . . . . .
H4 H 0.501947 0.413379 0.689107 0.068 Uiso 1 1 calc R U . . .
C5 C 0.2265(8) 0.3951(2) 0.6469(2) 0.0639(13) Uani 1 1 d . . . . .
H5 H 0.200(9) 0.356(3) 0.671(3) 0.083(16) Uiso 1 1 d . . . . .
C6 C 0.1179(11) 0.4553(3) 0.6732(3) 0.0928(18) Uani 1 1 d . . . . .
H6 H 0.139328 0.497155 0.653126 0.111 Uiso 1 1 calc R U . A 2
C8 C 0.1544(8) 0.3791(3) 0.5775(2) 0.0691(13) Uani 1 1 d . . . . .
H8A H 0.084537 0.335902 0.577341 0.083 Uiso 1 1 calc R U . . .
H8B H 0.062991 0.414067 0.562804 0.083 Uiso 1 1 calc R U . . .
C9 C 0.5423(9) 0.3360(2) 0.6217(2) 0.0676(13) Uani 1 1 d . . . . .
H9A H 0.686183 0.339405 0.621015 0.081 Uiso 1 1 calc R U . . .
H9B H 0.505586 0.299779 0.651812 0.081 Uiso 1 1 calc R U . . .
C10 C 0.4662(9) 0.32008(19) 0.5535(2) 0.0643(13) Uani 1 1 d . . . . .
H10A H 0.576923 0.316163 0.523104 0.077 Uiso 1 1 calc R U . . .
H10B H 0.395140 0.277166 0.553909 0.077 Uiso 1 1 calc R U . . .
C11 C 0.5700(7) 0.45198(18) 0.4720(2) 0.0443(9) Uani 1 1 d . . . . .
H11 H 0.520(7) 0.429(2) 0.436(2) 0.048(11) Uiso 1 1 d . . . . .
C13 C 0.6007(7) 0.52693(17) 0.45840(19) 0.0454(9) Uani 1 1 d . . . . .
C14 C 0.7629(7) 0.5598(2) 0.4838(2) 0.0559(11) Uani 1 1 d . . . . .
H14 H 0.859710 0.535091 0.506186 0.067 Uiso 1 1 calc R U . . .
C15 C 0.7846(8) 0.6297(2) 0.4766(2) 0.0596(12) Uani 1 1 d . . . . .
H15 H 0.896220 0.651440 0.493533 0.072 Uiso 1 1 calc R U . . .
C17 C 0.4858(7) 0.63561(19) 0.4175(2) 0.0495(10) Uani 1 1 d . . . . .
C18 C 0.4570(6) 0.56500(18) 0.42227(19) 0.0451(10) Uani 1 1 d . . . . .
C19 C 0.2916(7) 0.5365(2) 0.39085(19) 0.0506(10) Uani 1 1 d . . . . .
H19 H 0.269671 0.489839 0.393204 0.061 Uiso 1 1 calc R U . . .
C20 C 0.1623(8) 0.5768(2) 0.3567(2) 0.0613(12) Uani 1 1 d . . . . .
C22 C -0.0289(11) 0.4839(3) 0.3192(4) 0.099(2) Uani 1 1 d . . . . .
H22A H -0.144435 0.474723 0.292860 0.148 Uiso 1 1 calc R U . . .
H22B H -0.047993 0.465760 0.362669 0.148 Uiso 1 1 calc R U . . .
H22C H 0.085407 0.463032 0.299350 0.148 Uiso 1 1 calc R U . . .
C23 C 0.1921(9) 0.6475(2) 0.3546(2) 0.0694(14) Uani 1 1 d . . . . .
H23 H 0.100954 0.674553 0.332251 0.083 Uiso 1 1 calc R U . . .
C24 C 0.3473(9) 0.6767(2) 0.3838(2) 0.0647(13) Uani 1 1 d . . . . .
H24 H 0.364244 0.723567 0.381926 0.078 Uiso 1 1 calc R U . . .
C7 C -0.0056(12) 0.4527(6) 0.7228(4) 0.142(3) Uani 1 1 d . . . B 2
H7A H -0.029887 0.411487 0.743888 0.170 Uiso 1 1 calc R U . B 2
H7B H -0.069240 0.491963 0.737142 0.170 Uiso 1 1 calc R U . B 2
F29 F 0.5511(8) 0.6706(4) 0.6100(3) 0.195(3) Uani 1 1 d . . . . .
F30 F 0.3374(8) 0.72507(19) 0.6591(2) 0.1283(16) Uani 1 1 d . . . . .
F31 F 0.3699(10) 0.6227(2) 0.6769(2) 0.151(2) Uani 1 1 d . . . . .
O26 O 0.2043(7) 0.59170(14) 0.5609(2) 0.0852(12) Uani 1 1 d . . . . .
O27 O 0.1539(6) 0.70199(15) 0.5467(2) 0.0832(12) Uani 1 1 d . . . . .
C25 C 0.2295(8) 0.6512(2) 0.5734(2) 0.0589(12) Uani 1 1 d . . . . .
C28 C 0.3704(10) 0.6678(3) 0.6293(3) 0.0773(16) Uani 1 1 d . . . . .
F36 F 0.6059(19) 0.3621(3) 0.2554(3) 0.276(6) Uani 1 1 d . . . . .
F37 F 0.809(2) 0.2836(6) 0.2571(4) 0.308(8) Uani 1 1 d . . . . .
F38 F 0.5234(19) 0.2633(5) 0.2604(4) 0.254(5) Uani 1 1 d . . . . .
O32 O 0.7940(7) 0.3378(2) 0.3784(3) 0.1054(15) Uani 1 1 d . . . . .
O34 O 0.5245(9) 0.2811(3) 0.3847(3) 0.1220(17) Uani 1 1 d . . . . .
C33 C 0.6591(10) 0.3111(3) 0.3527(3) 0.0758(15) Uani 1 1 d . . . . .
C35 C 0.6449(19) 0.3095(4) 0.2821(3) 0.128(3) Uani 1 1 d . . . . .
O90 O 0.1847(7) 0.3454(3) 0.4092(2) 0.0945(13) Uani 1 1 d G . . . .
H90A H 0.264305 0.323264 0.384652 0.142 Uiso 1 1 d G U . . .
H90B H 0.073698 0.343386 0.389193 0.142 Uiso 1 1 d G U . . .

loop_
_atom_site_aniso_label
_atom_site_aniso_U_11
_atom_site_aniso_U_22
_atom_site_aniso_U_33
_atom_site_aniso_U_23
_atom_site_aniso_U_13
_atom_site_aniso_U_12
O12 0.0525(18) 0.0457(14) 0.0671(18) -0.0006(13) -0.0056(15) 0.0127(13)
O21 0.078(3) 0.069(2) 0.092(2) 0.0233(18) -0.034(2) -0.0027(18)
N1 0.072(3) 0.0401(16) 0.055(2) 0.0025(16) -0.002(2) -0.0071(17)
N16 0.066(3) 0.0400(16) 0.068(2) 0.0009(16) 0.006(2) -0.0087(18)
C2 0.054(2) 0.0316(16) 0.055(2) -0.0001(16) -0.007(2) 0.0017(16)
C3 0.065(3) 0.048(2) 0.055(2) -0.0021(18) -0.008(2) 0.000(2)
C4 0.063(3) 0.055(2) 0.051(2) 0.0001(19) 0.002(2) 0.006(2)
C5 0.071(4) 0.054(2) 0.067(3) 0.010(2) 0.008(3) 0.003(2)
C6 0.079(4) 0.091(4) 0.109(4) -0.009(3) 0.012(4) 0.018(3)
C8 0.065(3) 0.063(3) 0.080(3) 0.011(2) 0.007(3) -0.011(2)
C9 0.073(4) 0.057(2) 0.072(3) 0.010(2) -0.003(3) 0.016(3)
C10 0.087(4) 0.0370(19) 0.069(3) 0.0069(19) 0.005(3) 0.005(2)
C11 0.046(2) 0.0347(17) 0.052(2) -0.0010(16) -0.008(2) 0.0030(17)
C13 0.053(3) 0.0354(17) 0.0476(19) -0.0006(15) 0.002(2) -0.0034(17)
C14 0.054(3) 0.0448(19) 0.070(3) 0.0016(19) -0.009(2) -0.004(2)
C15 0.058(3) 0.049(2) 0.072(3) -0.001(2) -0.004(2) -0.010(2)
C17 0.058(3) 0.0385(19) 0.052(2) 0.0076(17) 0.006(2) 0.0022(19)
C18 0.051(3) 0.0375(18) 0.047(2) 0.0060(15) 0.0056(19) 0.0002(18)
C19 0.055(3) 0.0427(19) 0.054(2) 0.0105(18) -0.004(2) 0.0018(19)
C20 0.063(3) 0.062(3) 0.059(2) 0.016(2) -0.006(2) 0.000(2)
C22 0.099(5) 0.073(3) 0.124(5) 0.016(3) -0.060(4) -0.015(3)
C23 0.083(4) 0.054(2) 0.072(3) 0.021(2) -0.006(3) 0.013(3)
C24 0.086(4) 0.0357(19) 0.072(3) 0.0103(19) -0.001(3) 0.001(2)
C7 0.089(6) 0.200(10) 0.135(6) -0.053(6) 0.022(6) 0.035(6)
F29 0.074(3) 0.368(10) 0.143(4) -0.076(5) -0.006(3) -0.026(4)
F30 0.172(4) 0.083(2) 0.130(3) -0.040(2) -0.053(3) 0.010(3)
F31 0.232(6) 0.108(3) 0.112(3) 0.030(2) -0.074(4) -0.024(3)
O26 0.109(3) 0.0380(15) 0.109(3) -0.0070(17) -0.025(2) 0.0112(18)
O27 0.100(3) 0.0372(14) 0.112(3) -0.0020(17) -0.032(2) 0.0094(17)
C25 0.066(3) 0.040(2) 0.071(3) -0.005(2) -0.004(2) 0.004(2)
C28 0.091(5) 0.053(3) 0.088(4) -0.001(3) -0.006(3) -0.001(3)
F36 0.525(18) 0.133(4) 0.170(5) 0.058(4) -0.155(9) 0.025(7)
F37 0.48(2) 0.331(12) 0.114(4) 0.031(6) 0.133(8) 0.173(14)
F38 0.365(13) 0.230(8) 0.166(6) -0.060(5) -0.116(8) -0.064(9)
O32 0.084(3) 0.098(3) 0.134(4) -0.043(3) -0.022(3) 0.013(3)
O34 0.110(4) 0.115(4) 0.142(4) 0.019(3) 0.022(4) 0.024(3)
C33 0.060(4) 0.064(3) 0.103(4) -0.016(3) -0.009(4) 0.004(3)
C35 0.216(11) 0.094(5) 0.072(4) -0.012(4) -0.009(6) 0.005(6)
O90 0.075(3) 0.119(3) 0.090(3) -0.038(2) -0.008(2) 0.005(3)

loop_
_atom_type_symbol
_atom_type_description
_atom_type_scat_dispersion_real
_atom_type_scat_dispersion_imag
_atom_type_scat_source
C C 0.0033 0.0016 'International Tables Vol C Tables 4.2.6.8 and 6.1.1.4'
H H 0.0000 0.0000 'International Tables Vol C Tables 4.2.6.8 and 6.1.1.4'
F F 0.0171 0.0103 'International Tables Vol C Tables 4.2.6.8 and 6.1.1.4'
N N 0.0061 0.0033 'International Tables Vol C Tables 4.2.6.8 and 6.1.1.4'
O O 0.0106 0.0060 'International Tables Vol C Tables 4.2.6.8 and 6.1.1.4'

loop_
_geom_angle_atom_site_label_1
_geom_angle_atom_site_label_2
_geom_angle_atom_site_label_3
_geom_angle
_geom_angle_site_symmetry_1
_geom_angle_site_symmetry_3
_geom_angle_publ_flag
C11 O12 H12 109.5 . . ?
C20 O21 C22 117.4(4) . . ?
C2 N1 H1 109(3) . . ?
C2 N1 C8 108.4(3) . . ?
C8 N1 H1 113(4) . . ?
C10 N1 H1 103(3) . . ?
C10 N1 C2 114.3(4) . . ?
C10 N1 C8 109.4(3) . . ?
C15 N16 H16 115(4) . . ?
C15 N16 C17 123.0(4) . . ?
C17 N16 H16 122(4) . . ?
N1 C2 H2 107.1 . . ?
N1 C2 C3 107.2(3) . . ?
N1 C2 C11 112.4(3) . . ?
C3 C2 H2 107.1 . . ?
C11 C2 H2 107.1 . . ?
C11 C2 C3 115.6(4) . . ?
C2 C3 H3A 109.7 . . ?
C2 C3 H3B 109.7 . . ?
H3A C3 H3B 108.2 . . ?
C4 C3 C2 109.7(4) . . ?
C4 C3 H3A 109.7 . . ?
C4 C3 H3B 109.7 . . ?
C3 C4 H4 109.4 . . ?
C3 C4 C5 111.1(4) . . ?
C3 C4 C9 109.1(4) . . ?
C5 C4 H4 109.4 . . ?
C9 C4 H4 109.4 . . ?
C9 C4 C5 108.5(4) . . ?
C4 C5 H5 107(4) . . ?
C6 C5 C4 114.7(5) . . ?
C6 C5 H5 112(4) . . ?
C6 C5 C8 109.9(5) . . ?
C8 C5 C4 108.2(4) . . ?
C8 C5 H5 104(3) . . ?
C5 C6 H6 118.1 . . ?
C7 C6 C5 123.8(7) . . ?
C7 C6 H6 118.1 . . ?
N1 C8 C5 109.1(4) . . ?
N1 C8 H8A 109.9 . . ?
N1 C8 H8B 109.9 . . ?
C5 C8 H8A 109.9 . . ?
C5 C8 H8B 109.9 . . ?
H8A C8 H8B 108.3 . . ?
C4 C9 H9A 109.9 . . ?
C4 C9 H9B 109.9 . . ?
H9A C9 H9B 108.3 . . ?
C10 C9 C4 109.1(4) . . ?
C10 C9 H9A 109.9 . . ?
C10 C9 H9B 109.9 . . ?
N1 C10 C9 109.0(4) . . ?
N1 C10 H10A 109.9 . . ?
N1 C10 H10B 109.9 . . ?
C9 C10 H10A 109.9 . . ?
C9 C10 H10B 109.9 . . ?
H10A C10 H10B 108.3 . . ?
O12 C11 C2 111.3(3) . . ?
O12 C11 H11 104(3) . . ?
O12 C11 C13 111.1(3) . . ?
C2 C11 H11 110(3) . . ?
C13 C11 C2 108.6(3) . . ?
C13 C11 H11 112(2) . . ?
C14 C13 C11 120.0(4) . . ?
C14 C13 C18 119.1(3) . . ?
C18 C13 C11 120.9(4) . . ?
C13 C14 H14 119.6 . . ?
C13 C14 C15 120.7(4) . . ?
C15 C14 H14 119.6 . . ?
N16 C15 C14 119.8(4) . . ?
N16 C15 H15 120.1 . . ?
C14 C15 H15 120.1 . . ?
N16 C17 C18 119.8(4) . . ?
N16 C17 C24 119.6(4) . . ?
C18 C17 C24 120.6(4) . . ?
C17 C18 C13 117.5(4) . . ?
C19 C18 C13 124.2(3) . . ?
C19 C18 C17 118.3(4) . . ?
C18 C19 H19 119.9 . . ?
C20 C19 C18 120.2(4) . . ?
C20 C19 H19 119.9 . . ?
O21 C20 C19 125.4(4) . . ?
O21 C20 C23 114.6(4) . . ?
C19 C20 C23 120.0(5) . . ?
O21 C22 H22A 109.5 . . ?
O21 C22 H22B 109.5 . . ?
O21 C22 H22C 109.5 . . ?
H22A C22 H22B 109.5 . . ?
H22A C22 H22C 109.5 . . ?
H22B C22 H22C 109.5 . . ?
C20 C23 H23 119.1 . . ?
C24 C23 C20 121.7(5) . . ?
C24 C23 H23 119.1 . . ?
C17 C24 H24 120.4 . . ?
C23 C24 C17 119.1(4) . . ?
C23 C24 H24 120.4 . . ?
C6 C7 H7A 120.0 . . ?
C6 C7 H7B 120.0 . . ?
H7A C7 H7B 120.0 . . ?
O26 C25 O27 129.0(5) . . ?
O26 C25 C28 116.9(4) . . ?
O27 C25 C28 114.2(4) . . ?
F29 C28 F30 105.5(6) . . ?
F29 C28 F31 105.0(7) . . ?
F29 C28 C25 112.0(5) . . ?
F30 C28 F31 104.1(5) . . ?
F30 C28 C25 115.4(5) . . ?
F31 C28 C25 113.9(5) . . ?
O32 C33 O34 122.4(7) . . ?
O32 C33 C35 120.4(8) . . ?
O34 C33 C35 117.1(7) . . ?
F36 C35 F37 110.1(11) . . ?
F36 C35 F38 108.3(10) . . ?
F36 C35 C33 116.5(7) . . ?
F37 C35 C33 109.7(9) . . ?
F38 C35 F37 97.3(8) . . ?
F38 C35 C33 113.3(9) . . ?
H90A O90 H90B 104.5 . . ?

loop_
_geom_bond_atom_site_label_1
_geom_bond_atom_site_label_2
_geom_bond_distance
_geom_bond_site_symmetry_2
_geom_bond_publ_flag
O12 H12 0.8200 . ?
O12 C11 1.411(5) . ?
O21 C20 1.351(6) . ?
O21 C22 1.412(7) . ?
N1 H1 0.84(5) . ?
N1 C2 1.503(5) . ?
N1 C8 1.506(7) . ?
N1 C10 1.490(6) . ?
N16 H16 1.07(6) . ?
N16 C15 1.308(6) . ?
N16 C17 1.357(6) . ?
C2 H2 0.9800 . ?
C2 C3 1.533(6) . ?
C2 C11 1.520(6) . ?
C3 H3A 0.9700 . ?
C3 H3B 0.9700 . ?
C3 C4 1.512(6) . ?
C4 H4 0.9800 . ?
C4 C5 1.528(8) . ?
C4 C9 1.520(6) . ?
C5 H5 0.92(6) . ?
C5 C6 1.490(8) . ?
C5 C8 1.522(7) . ?
C6 H6 0.9300 . ?
C6 C7 1.306(10) . ?
C8 H8A 0.9700 . ?
C8 H8B 0.9700 . ?
C9 H9A 0.9700 . ?
C9 H9B 0.9700 . ?
C9 C10 1.508(7) . ?
C10 H10A 0.9700 . ?
C10 H10B 0.9700 . ?
C11 H11 0.92(4) . ?
C11 C13 1.514(5) . ?
C13 C14 1.369(6) . ?
C13 C18 1.425(6) . ?
C14 H14 0.9300 . ?
C14 C15 1.390(6) . ?
C15 H15 0.9300 . ?
C17 C18 1.406(5) . ?
C17 C24 1.410(7) . ?
C18 C19 1.399(6) . ?
C19 H19 0.9300 . ?
C19 C20 1.366(6) . ?
C20 C23 1.405(6) . ?
C22 H22A 0.9600 . ?
C22 H22B 0.9600 . ?
C22 H22C 0.9600 . ?
C23 H23 0.9300 . ?
C23 C24 1.329(7) . ?
C24 H24 0.9300 . ?
C7 H7A 0.9300 . ?
C7 H7B 0.9300 . ?
F29 C28 1.277(8) . ?
F30 C28 1.298(6) . ?
F31 C28 1.310(6) . ?
O26 C25 1.210(5) . ?
O27 C25 1.244(5) . ?
C25 C28 1.514(8) . ?
F36 C35 1.197(9) . ?
F37 C35 1.319(15) . ?
F38 C35 1.299(12) . ?
O32 C33 1.171(7) . ?
O34 C33 1.261(8) . ?
C33 C35 1.436(10) . ?
O90 H90A 0.8499 . ?
O90 H90B 0.8500 . ?

loop_
_geom_torsion_atom_site_label_1
_geom_torsion_atom_site_label_2
_geom_torsion_atom_site_label_3
_geom_torsion_atom_site_label_4
_geom_torsion
_geom_torsion_site_symmetry_1
_geom_torsion_site_symmetry_2
_geom_torsion_site_symmetry_3
_geom_torsion_site_symmetry_4
_geom_torsion_publ_flag
O12 C11 C13 C14 -25.4(5) . . . . ?
O12 C11 C13 C18 158.1(3) . . . . ?
O21 C20 C23 C24 -178.3(5) . . . . ?
N1 C2 C3 C4 -6.7(5) . . . . ?
N1 C2 C11 O12 -77.6(4) . . . . ?
N1 C2 C11 C13 159.9(4) . . . . ?
N16 C17 C18 C13 0.9(6) . . . . ?
N16 C17 C18 C19 -178.3(4) . . . . ?
N16 C17 C24 C23 178.3(4) . . . . ?
C2 N1 C8 C5 -63.7(5) . . . . ?
C2 N1 C10 C9 59.6(5) . . . . ?
C2 C3 C4 C5 -55.6(5) . . . . ?
C2 C3 C4 C9 63.9(5) . . . . ?
C2 C11 C13 C14 97.3(5) . . . . ?
C2 C11 C13 C18 -79.2(4) . . . . ?
C3 C2 C11 O12 46.0(4) . . . . ?
C3 C2 C11 C13 -76.6(4) . . . . ?
C3 C4 C5 C6 -64.2(6) . . . . ?
C3 C4 C5 C8 58.9(5) . . . . ?
C3 C4 C9 C10 -60.2(6) . . . . ?
C4 C5 C6 C7 -124.2(7) . . . . ?
C4 C5 C8 N1 0.6(5) . . . . ?
C4 C9 C10 N1 0.5(6) . . . . ?
C5 C4 C9 C10 60.8(5) . . . . ?
C6 C5 C8 N1 126.6(5) . . . . ?
C8 N1 C2 C3 66.8(5) . . . . ?
C8 N1 C2 C11 -165.1(4) . . . . ?
C8 N1 C10 C9 -62.2(5) . . . . ?
C8 C5 C6 C7 113.6(7) . . . . ?
C9 C4 C5 C6 176.0(5) . . . . ?
C9 C4 C5 C8 -61.0(5) . . . . ?
C10 N1 C2 C3 -55.5(5) . . . . ?
C10 N1 C2 C11 72.6(4) . . . . ?
C10 N1 C8 C5 61.6(5) . . . . ?
C11 C2 C3 C4 -132.9(4) . . . . ?
C11 C13 C14 C15 -174.4(4) . . . . ?
C11 C13 C18 C17 173.5(4) . . . . ?
C11 C13 C18 C19 -7.3(6) . . . . ?
C13 C14 C15 N16 0.9(7) . . . . ?
C13 C18 C19 C20 -179.4(4) . . . . ?
C14 C13 C18 C17 -3.0(6) . . . . ?
C14 C13 C18 C19 176.2(4) . . . . ?
C15 N16 C17 C18 2.3(6) . . . . ?
C15 N16 C17 C24 -178.3(4) . . . . ?
C17 N16 C15 C14 -3.2(7) . . . . ?
C17 C18 C19 C20 -0.2(6) . . . . ?
C18 C13 C14 C15 2.2(7) . . . . ?
C18 C17 C24 C23 -2.2(7) . . . . ?
C18 C19 C20 O21 178.3(4) . . . . ?
C18 C19 C20 C23 -1.8(7) . . . . ?
C19 C20 C23 C24 1.8(8) . . . . ?
C20 C23 C24 C17 0.2(8) . . . . ?
C22 O21 C20 C19 -4.8(8) . . . . ?
C22 O21 C20 C23 175.3(6) . . . . ?
C24 C17 C18 C13 -178.6(4) . . . . ?
C24 C17 C18 C19 2.2(6) . . . . ?
O26 C25 C28 F29 86.0(7) . . . . ?
O26 C25 C28 F30 -153.3(5) . . . . ?
O26 C25 C28 F31 -33.0(8) . . . . ?
O27 C25 C28 F29 -94.5(7) . . . . ?
O27 C25 C28 F30 26.2(8) . . . . ?
O27 C25 C28 F31 146.6(6) . . . . ?
O32 C33 C35 F36 -71.7(14) . . . . ?
O32 C33 C35 F37 54.1(11) . . . . ?
O32 C33 C35 F38 161.7(9) . . . . ?
O34 C33 C35 F36 110.4(12) . . . . ?
O34 C33 C35 F37 -123.7(10) . . . . ?
O34 C33 C35 F38 -16.2(12) . . . . ?
